data_2106865
loop_
_publ_author_name
'Crama, W.J.'
'Zandbergen, H.W.'

_publ_section_title
;
 The jahn-teller effect in the structures of cesium chromium(II)
 trichloride and cesium chromium(II) triiodide
;
_journal_name_full 'Acta Crystallographica B (24,1968-38,1982)'
_journal_page_first 1027
_journal_page_last 1031
_journal_volume 37
_journal_year 1981
_chemical_formula_sum 'Cl3 Cr Cs'
_chemical_name_systematic 'Cs Cr Cl3'
_space_group_IT_number 194
_symmetry_space_group_name_Hall '-P 6c 2c'
_symmetry_space_group_name_H-M 'P 63/m m c'
_cell_angle_alpha 90
_cell_angle_beta 90
_cell_angle_gamma 120
_cell_formula_units_Z 2
_cell_length_a 7.257
_cell_length_b 7.257
_cell_length_c 6.238
_cell_volume 284.505
_citation_journal_id_ASTM ACBCAR
_cod_data_source_file Crama_ACBCAR_1981_1410.cif
_cod_data_source_block Cl3Cr1Cs1
_cod_original_cell_volume 284.5052
_cod_original_formula_sum 'Cl3 Cr1 Cs1'
_cod_database_code 2106865

loop_
_symmetry_equiv_pos_as_xyz
x,y,z
x-y,x,z+1/2
-y,x-y,z
-x,-y,z+1/2
-x+y,-x,z
y,-x+y,z+1/2
-y,-x,-z+1/2
x-y,-y,-z
x,x-y,-z+1/2
y,x,-z
-x+y,y,-z+1/2
-x,-x+y,-z
-x,-y,-z
-x+y,-x,-z-1/2
y,-x+y,-z
x,y,-z-1/2
x-y,x,-z
-y,x-y,-z-1/2
y,x,z-1/2
-x+y,y,z
-x,-x+y,z-1/2
-y,-x,z
x-y,-y,z-1/2
x,x-y,z

loop_
_atom_site_label
_atom_site_type_symbol
_atom_site_fract_x
_atom_site_fract_y
_atom_site_fract_z
_atom_site_occupancy
_atom_site_U_iso_or_equiv
Cl1 Cl-1 0.1613 -0.1613 0.2873 0.3333 0.0
Cr1 Cr+2 0 0 0 1 0.0
Cl2 Cl-1 0.1501 -0.1501 0.25 0.3333 0.0
Cs1 Cs+1 0.3333 0.6667 0.75 1 0.0
